data_2300254
loop_
_publ_author_name
'Fortes, A. D.'
'Wood, I. G.'
'Vo\<cadlo, L.'
'Knight, K. S.'
'Marshall, W. G.'
'Tucker, M. G.'
'Fernandez-Alonso, F.'

_publ_section_title
;
 Phase behaviour and thermoelastic properties of perdeuterated ammonia
 hydrate and ice polymorphs from 0 to 2GPa
;
_journal_issue 5
_journal_name_full 'Journal of Applied Crystallography'
_journal_page_first 846
_journal_page_last 866
_journal_paper_doi 10.1107/S0021889809027897
_journal_volume 42
_journal_year 2009
_chemical_formula_sum 'D2 O'
_chemical_formula_weight 20.03
_chemical_name_systematic ' ?'
_space_group_IT_number 148
_symmetry_cell_setting trigonal
_symmetry_space_group_name_Hall '-R 3'
_symmetry_space_group_name_H-M 'R -3 :H'
_cell_angle_alpha 90.0
_cell_angle_beta 90.0
_cell_angle_gamma 120.0
_cell_formula_units_Z 36
_cell_length_a 12.8396(10)
_cell_length_b 12.8396
_cell_length_c 6.1628(7)
_cell_volume 879.86(12)
_pd_block_id 2009-09-03T13:32|45470_81B_phase6|dom||
_pd_phase_name 'ice II'
_cod_data_source_file ks5224.cif
_cod_data_source_block 45470_81B_phase_6
_cod_original_cell_volume 879.85(13)
_cod_original_sg_symbol_H-M 'R -3'
_cod_database_code 2300254

loop_
_symmetry_equiv_pos_site_id
_symmetry_equiv_pos_as_xyz
1 +x,+y,+z
2 -y,x-y,+z
3 y-x,-x,+z
-1 -x,-y,-z
-2 +y,y-x,-z
-3 x-y,+x,-z
101 +x+1/3,+y+2/3,+z+2/3
102 -y+1/3,x-y+2/3,+z+2/3
103 y-x+1/3,-x+2/3,+z+2/3
-101 -x+2/3,-y+1/3,-z+1/3
-102 +y+2/3,y-x+1/3,-z+1/3
-103 x-y+2/3,+x+1/3,-z+1/3
201 +x+2/3,+y+1/3,+z+1/3
202 -y+2/3,x-y+1/3,+z+1/3
203 y-x+2/3,-x+1/3,+z+1/3
-201 -x+1/3,-y+2/3,-z+2/3
-202 +y+1/3,y-x+2/3,-z+2/3
-203 x-y+1/3,+x+2/3,-z+2/3

loop_
_atom_site_type_symbol
_atom_site_label
_atom_site_fract_x
_atom_site_fract_y
_atom_site_fract_z
_atom_site_U_iso_or_equiv
_atom_site_thermal_displace_type
_atom_site_occupancy
O O1 0.21637 0.19055 0.02085 0.02 Uiso 1.0
O O2 0.19533 0.23519 0.48044 0.02 Uiso 1.0
D D1 0.14865 0.19305 -0.01953 0.02 Uiso 1.0
D D2 0.22888 0.21722 0.19653 0.02 Uiso 1.0
D D3 0.10598 0.21062 0.48697 0.02 Uiso 1.0
D D4 0.24751 0.31406 0.54313 0.02 Uiso 1.0

loop_
_atom_type_symbol
O
D

loop_
_geom_angle_atom_site_label_1
_geom_angle_atom_site_label_2
_geom_angle_atom_site_label_3
_geom_angle_site_symmetry_1
_geom_angle_site_symmetry_2
_geom_angle_site_symmetry_3
_geom_angle
_geom_angle_publ_flag
? ? ? ? ? ? ? ?

loop_
_geom_bond_atom_site_label_1
_geom_bond_atom_site_label_2
_geom_bond_site_symmetry_1
_geom_bond_site_symmetry_2
_geom_bond_distance
_geom_bond_publ_flag
? ? ? ? ? ?

loop_
_pd_block_diffractogram_id
2009-09-03T13:32|45470_81B_H_01|dom|pearl

loop_
_cod_related_entry_id
_cod_related_entry_database
_cod_related_entry_code
1 ChemSpider 23004
